data_4122531
loop_
_publ_author_name
'Zhao, Xiang'
'Wong, Matthew'
'Mao, Chengyu'
'Trieu, Thuong Xinh'
'Zhang, Jian'
'Feng, Pingyun'
'Bu, Xianhui'

_publ_section_title
;
 Size-selective crystallization of homochiral camphorate metal-organic
 frameworks for lanthanide separation.
;
_journal_issue 36
_journal_name_full 'Journal of the American Chemical Society'
_journal_page_first 12572
_journal_page_last 12575
_journal_paper_doi 10.1021/ja5067306
_journal_volume 136
_journal_year 2014
_chemical_absolute_configuration rm
_chemical_formula_moiety 'C11 H15 Dy0.495 O6 Y0.505'
_chemical_formula_sum 'C11 H15 Dy0.495 O6 Y0.505'
_chemical_formula_weight 368.43
_chemical_name_systematic
; 
 ? 
;
_space_group_IT_number 19
_symmetry_cell_setting orthorhombic
_symmetry_space_group_name_Hall 'P 2ac 2ab'
_symmetry_space_group_name_H-M 'P 21 21 21'
_atom_sites_solution_hydrogens geom
_atom_sites_solution_primary direct
_atom_sites_solution_secondary difmap
_audit_creation_method SHELXL-97
_cell_angle_alpha 90.00
_cell_angle_beta 90.00
_cell_angle_gamma 90.00
_cell_formula_units_Z 4
_cell_length_a 8.1718(2)
_cell_length_b 10.9469(4)
_cell_length_c 14.7511(5)
_cell_measurement_temperature 293(2)
_cell_volume 1319.57(7)
_computing_structure_refinement 'SHELXL-97 (Sheldrick, 1997)'
_computing_structure_solution 'SHELXS-97 (Sheldrick, 1990)'
_diffrn_ambient_temperature 293(2)
_diffrn_measured_fraction_theta_full 0.998
_diffrn_measured_fraction_theta_max 0.998
_diffrn_radiation_monochromator graphite
_diffrn_radiation_source 'fine-focus sealed tube'
_diffrn_radiation_type MoK\a
_diffrn_radiation_wavelength 0.71073
_diffrn_reflns_av_R_equivalents 0.0489
_diffrn_reflns_av_sigmaI/netI 0.0616
_diffrn_reflns_limit_h_max 13
_diffrn_reflns_limit_h_min -13
_diffrn_reflns_limit_k_max 17
_diffrn_reflns_limit_k_min -14
_diffrn_reflns_limit_l_max 23
_diffrn_reflns_limit_l_min -18
_diffrn_reflns_number 20345
_diffrn_reflns_theta_full 35.02
_diffrn_reflns_theta_max 35.02
_diffrn_reflns_theta_min 2.32
_exptl_absorpt_coefficient_mu 5.056
_exptl_absorpt_correction_T_max 0.7469
_exptl_absorpt_correction_T_min 0.5686
_exptl_absorpt_correction_type multi-scan
_exptl_absorpt_process_details 'SADABS 2012/1'
_exptl_crystal_colour colorless
_exptl_crystal_density_diffrn 1.857
_exptl_crystal_density_method 'not measured'
_exptl_crystal_description prism
_exptl_crystal_F_000 726
_exptl_crystal_size_max 0.075
_exptl_crystal_size_mid 0.072
_exptl_crystal_size_min 0.070
_refine_diff_density_max 1.898
_refine_diff_density_min -1.004
_refine_diff_density_rms 0.156
_refine_ls_abs_structure_details 'Flack H D (1983), Acta Cryst. A39, 876-881'
_refine_ls_abs_structure_Flack 0.033(17)
_refine_ls_extinction_method none
_refine_ls_goodness_of_fit_ref 1.054
_refine_ls_hydrogen_treatment constr
_refine_ls_matrix_type full
_refine_ls_number_parameters 165
_refine_ls_number_reflns 5802
_refine_ls_number_restraints 7
_refine_ls_restrained_S_all 1.055
_refine_ls_R_factor_all 0.0673
_refine_ls_R_factor_gt 0.0440
_refine_ls_shift/su_max 0.001
_refine_ls_shift/su_mean 0.000
_refine_ls_structure_factor_coef Fsqd
_refine_ls_weighting_details 'calc w=1/[\s^2^(Fo^2^)+(0.0498P)^2^+1.3587P] where P=(Fo^2^+2Fc^2^)/3'
_refine_ls_weighting_scheme calc
_refine_ls_wR_factor_gt 0.1076
_refine_ls_wR_factor_ref 0.1167
_reflns_number_gt 4334
_reflns_number_total 5802
_reflns_threshold_expression >2sigma(I)
_cod_data_source_file ja5067306_si_002.cif
_cod_data_source_block CPM-29-DyY
_cod_depositor_comments
;
The following automatic conversions were performed:

'_symmetry_cell_setting' value 'Orthorhombic' changed to
'orthorhombic' according to
/home/saulius/struct/COD-crude-data--automatic-downloads/rss-feeds/ACS/lib/dictionaries/cif_core.dic
dictionary named 'cif_core.dic' version 2.4.2 from 2011-04-26.

Automatic conversion script
Id: cif_fix_values 2281 2013-09-26 08:29:07Z andrius 

 Adding full bibliography for 4122510--4122534.cif.
;
_cod_database_code 4122531

loop_
_symmetry_equiv_pos_as_xyz
'x, y, z'
'-x+1/2, -y, z+1/2'
'-x, y+1/2, -z+1/2'
'x+1/2, -y+1/2, -z'

loop_
_atom_site_label
_atom_site_type_symbol
_atom_site_fract_x
_atom_site_fract_y
_atom_site_fract_z
_atom_site_U_iso_or_equiv
_atom_site_adp_type
_atom_site_occupancy
_atom_site_symmetry_multiplicity
_atom_site_calc_flag
_atom_site_refinement_flags
Dy1 Dy 0.92533(2) 0.70434(2) 0.49840(2) 0.02147(7) Uani 0.495(3) 1 d P
Y1 Y 0.92533(2) 0.70434(2) 0.49840(2) 0.02147(7) Uani 0.505(3) 1 d P
O3 O 0.8038(5) 0.7150(4) 0.3627(3) 0.0406(9) Uani 1 1 d .
O6 O 0.6465(4) 0.6818(3) 0.5585(3) 0.0312(8) Uani 1 1 d .
C7 C 0.6779(6) 0.7591(4) 0.3251(3) 0.0280(10) Uani 1 1 d .
O5 O 0.8004(5) 0.5184(4) 0.5553(4) 0.0534(12) Uani 1 1 d .
C3 C 0.6777(6) 0.7719(4) 0.2224(3) 0.0262(9) Uani 1 1 d .
H3A H 0.7308 0.6978 0.1995 0.031 Uiso 1 1 calc R
C4 C 0.5141(13) 0.7717(17) 0.1825(6) 0.141(7) Uani 1 1 d U
H4A H 0.4299 0.7804 0.2284 0.169 Uiso 1 1 calc R
H4B H 0.4942 0.6981 0.1476 0.169 Uiso 1 1 calc R
C10 C 0.7722(10) 0.9869(6) 0.2505(4) 0.0433(16) Uani 1 1 d .
H10A H 0.6605 1.0142 0.2509 0.065 Uiso 1 1 calc R
H10B H 0.8414 1.0516 0.2289 0.065 Uiso 1 1 calc R
H10C H 0.8043 0.9647 0.3109 0.065 Uiso 1 1 calc R
C11 C 0.6661(7) 0.5691(6) 0.5726(4) 0.0396(13) Uani 1 1 d .
H11A H 0.5803 0.5232 0.5960 0.048 Uiso 1 1 calc R
C2 C 0.7880(7) 0.8798(7) 0.1901(4) 0.0482(15) Uani 1 1 d .
C9 C 0.9505(19) 0.823(2) 0.1845(8) 0.185(10) Uani 1 1 d .
H9A H 0.9918 0.8092 0.2445 0.277 Uiso 1 1 calc R
H9B H 1.0235 0.8768 0.1524 0.277 Uiso 1 1 calc R
H9C H 0.9425 0.7470 0.1528 0.277 Uiso 1 1 calc R
O4 O 0.5546(5) 0.7923(4) 0.3679(3) 0.0433(10) Uani 1 1 d .
C5 C 0.5247(8) 0.8946(8) 0.1161(5) 0.0584(19) Uani 1 1 d .
H5A H 0.4608 0.8832 0.0613 0.070 Uiso 1 1 calc R
H5B H 0.4854 0.9667 0.1475 0.070 Uiso 1 1 calc R
C1 C 0.7115(6) 0.9062(4) 0.0935(3) 0.0244(8) Uani 1 1 d .
C8 C 0.7590(14) 0.8150(7) 0.0247(5) 0.076(3) Uani 1 1 d .
H8A H 0.8734 0.8234 0.0113 0.114 Uiso 1 1 calc R
H8B H 0.6964 0.8279 -0.0295 0.114 Uiso 1 1 calc R
H8C H 0.7382 0.7344 0.0476 0.114 Uiso 1 1 calc R
C6 C 0.7585(6) 1.0317(5) 0.0575(3) 0.0281(9) Uani 1 1 d .
O2 O 0.6460(4) 1.1009(3) 0.0290(3) 0.0405(10) Uani 1 1 d .
O1 O 0.9066(4) 1.0582(4) 0.0535(3) 0.0390(9) Uani 1 1 d .

loop_
_atom_site_aniso_label
_atom_site_aniso_U_11
_atom_site_aniso_U_22
_atom_site_aniso_U_33
_atom_site_aniso_U_23
_atom_site_aniso_U_13
_atom_site_aniso_U_12
Dy1 0.01532(9) 0.02493(12) 0.02417(11) -0.00175(19) -0.00149(15) 0.00095(8)
Y1 0.01532(9) 0.02493(12) 0.02417(11) -0.00175(19) -0.00149(15) 0.00095(8)
O3 0.039(2) 0.056(3) 0.0272(18) 0.0066(18) -0.0048(14) 0.0033(19)
O6 0.0191(14) 0.033(2) 0.042(2) 0.0066(15) 0.0002(13) -0.0014(13)
C7 0.030(2) 0.032(3) 0.022(2) 0.0037(17) -0.0013(16) -0.0033(19)
O5 0.033(2) 0.031(2) 0.096(4) 0.016(2) 0.009(2) 0.0023(17)
C3 0.030(2) 0.028(2) 0.021(2) 0.0054(16) -0.0012(15) -0.0029(17)
C4 0.082(6) 0.302(19) 0.039(4) 0.013(7) 0.001(4) -0.118(10)
C10 0.059(4) 0.032(3) 0.039(3) -0.015(2) -0.002(3) -0.010(3)
C11 0.028(2) 0.042(3) 0.050(3) 0.013(3) 0.004(2) -0.005(2)
C2 0.037(3) 0.060(4) 0.048(3) 0.018(3) -0.010(2) -0.004(3)
C9 0.155(12) 0.33(2) 0.072(7) 0.043(11) 0.010(7) 0.184(15)
O4 0.044(2) 0.057(3) 0.0296(18) 0.0063(19) 0.0114(15) 0.006(2)
C5 0.038(3) 0.076(5) 0.061(4) 0.018(4) -0.008(3) -0.019(3)
C1 0.0268(19) 0.024(2) 0.0229(19) 0.0012(16) 0.0015(15) -0.0027(17)
C8 0.116(7) 0.051(5) 0.061(5) -0.001(3) 0.027(5) 0.002(4)
C6 0.026(2) 0.027(2) 0.030(2) 0.0052(18) -0.0009(17) 0.0013(17)
O2 0.0313(17) 0.0283(18) 0.062(3) 0.0145(17) -0.0095(15) 0.0009(15)
O1 0.0260(17) 0.036(2) 0.055(2) 0.0146(18) 0.0045(16) -0.0089(15)

loop_
_atom_type_symbol
_atom_type_description
_atom_type_scat_dispersion_real
_atom_type_scat_dispersion_imag
_atom_type_scat_source
C C 0.0033 0.0016 'International Tables Vol C Tables 4.2.6.8 and 6.1.1.4'
H H 0.0000 0.0000 'International Tables Vol C Tables 4.2.6.8 and 6.1.1.4'
O O 0.0106 0.0060 'International Tables Vol C Tables 4.2.6.8 and 6.1.1.4'
Dy Dy -0.1892 4.4098 'International Tables Vol C Tables 4.2.6.8 and 6.1.1.4'
Y Y -2.7962 3.5667 'International Tables Vol C Tables 4.2.6.8 and 6.1.1.4'

loop_
_geom_angle_atom_site_label_1
_geom_angle_atom_site_label_2
_geom_angle_atom_site_label_3
_geom_angle
_geom_angle_site_symmetry_1
_geom_angle_site_symmetry_3
O4 Dy1 O3 175.70(18) 4_566 .
O4 Dy1 O1 91.35(16) 4_566 3_745
O3 Dy1 O1 90.19(16) . 3_745
O4 Dy1 O2 85.99(17) 4_566 2_675
O3 Dy1 O2 90.88(16) . 2_675
O1 Dy1 O2 154.23(15) 3_745 2_675
O4 Dy1 O6 86.73(14) 4_566 4_566
O3 Dy1 O6 89.68(14) . 4_566
O1 Dy1 O6 77.61(14) 3_745 4_566
O2 Dy1 O6 76.65(13) 2_675 4_566
O4 Dy1 O5 84.70(18) 4_566 .
O3 Dy1 O5 99.56(18) . .
O1 Dy1 O5 77.14(16) 3_745 .
O2 Dy1 O5 127.94(16) 2_675 .
O6 Dy1 O5 153.08(13) 4_566 .
O4 Dy1 O6 96.97(14) 4_566 .
O3 Dy1 O6 85.21(14) . .
O1 Dy1 O6 128.26(14) 3_745 .
O2 Dy1 O6 77.47(13) 2_675 .
O6 Dy1 O6 153.52(6) 4_566 .
O5 Dy1 O6 53.20(13) . .
O4 Dy1 C11 91.22(17) 4_566 .
O3 Dy1 C11 92.36(17) . .
O1 Dy1 C11 102.66(17) 3_745 .
O2 Dy1 C11 103.02(16) 2_675 .
O6 Dy1 C11 177.94(16) 4_566 .
O5 Dy1 C11 26.53(16) . .
O6 Dy1 C11 26.68(15) . .
C7 O3 Dy1 140.6(4) . .
C11 O6 Y1 132.5(4) . 4_466
C11 O6 Dy1 132.5(4) . 4_466
Y1 O6 Dy1 0.000(6) 4_466 4_466
C11 O6 Dy1 92.3(3) . .
Y1 O6 Dy1 122.08(15) 4_466 .
Dy1 O6 Dy1 122.08(15) 4_466 .
O4 C7 O3 123.3(5) . .
O4 C7 C3 118.5(4) . .
O3 C7 C3 118.2(4) . .
C11 O5 Dy1 93.8(4) . .
C4 C3 C7 113.7(5) . .
C4 C3 C2 114.0(7) . .
C7 C3 C2 111.9(4) . .
C3 C4 C5 100.9(6) . .
O5 C11 O6 120.7(5) . .
O5 C11 Dy1 59.7(3) . .
O6 C11 Dy1 61.0(3) . .
C9 C2 C10 116.6(10) . .
C9 C2 C3 102.8(10) . .
C10 C2 C3 111.5(5) . .
C9 C2 C1 112.5(7) . .
C10 C2 C1 111.3(5) . .
C3 C2 C1 100.6(4) . .
C7 O4 Y1 146.6(4) . 4_466
C7 O4 Dy1 146.6(4) . 4_466
Y1 O4 Dy1 0.000(15) 4_466 4_466
C1 C5 C4 103.9(6) . .
C8 C1 C6 107.7(4) . .
C8 C1 C5 110.3(6) . .
C6 C1 C5 113.2(5) . .
C8 C1 C2 113.0(5) . .
C6 C1 C2 112.2(4) . .
C5 C1 C2 100.3(4) . .
O1 C6 O2 123.5(5) . .
O1 C6 C1 118.2(4) . .
O2 C6 C1 118.2(4) . .
C6 O2 Y1 145.2(3) . 2_674
C6 O2 Dy1 145.2(3) . 2_674
Y1 O2 Dy1 0.000(18) 2_674 2_674
C6 O1 Y1 141.0(4) . 3_755
C6 O1 Dy1 141.0(4) . 3_755
Y1 O1 Dy1 0.000(17) 3_755 3_755

loop_
_geom_bond_atom_site_label_1
_geom_bond_atom_site_label_2
_geom_bond_distance
_geom_bond_site_symmetry_2
Dy1 O4 2.237(4) 4_566
Dy1 O3 2.238(4) .
Dy1 O1 2.243(4) 3_745
Dy1 O2 2.256(4) 2_675
Dy1 O6 2.351(3) 4_566
Dy1 O5 2.427(4) .
Dy1 O6 2.457(3) .
Dy1 C11 2.806(5) .
O3 C7 1.265(6) .
O6 C11 1.261(7) .
O6 Y1 2.351(3) 4_466
O6 Dy1 2.351(3) 4_466
C7 O4 1.244(6) .
C7 C3 1.522(7) .
O5 C11 1.256(7) .
C3 C4 1.460(11) .
C3 C2 1.561(8) .
C4 C5 1.666(16) .
C10 C2 1.479(10) .
C2 C9 1.467(12) .
C2 C1 1.583(7) .
O4 Y1 2.237(4) 4_466
O4 Dy1 2.237(4) 4_466
C5 C1 1.567(8) .
C1 C8 1.476(9) .
C1 C6 1.522(7) .
C6 O1 1.246(6) .
C6 O2 1.263(6) .
O2 Y1 2.256(4) 2_674
O2 Dy1 2.256(4) 2_674
O1 Y1 2.243(4) 3_755
O1 Dy1 2.243(4) 3_755
